data_2019638
loop_
_publ_author_name
'Vr\'abel, Viktor'
'Siv\'y, J\'ulius'
'\<Saf\'a\<r, Peter'
'Marchal\'in, \<Stefan'

_publ_section_title
;
 Electronic structure, novel synthesis, and O---H&#x00B7;&#x00B7;&#x00B7;O
 and C---H&#x00B7;&#x00B7;&#x00B7;O interactions in two
 6-oxopiperidine-2-carboxylic acid derivatives
;
_journal_coeditor_code CU3059
_journal_issue 8
_journal_name_full 'Acta Crystallographica Section C'
_journal_page_first 817
_journal_page_last 822
_journal_paper_doi 10.1107/S2053229614016301
_journal_volume 70
_journal_year 2014
_chemical_formula_iupac 'C11 H13 N O3 S'
_chemical_formula_moiety 'C11 H13 N O3 S'
_chemical_formula_sum 'C11 H13 N O3 S'
_chemical_formula_weight 239.28
_chemical_name_systematic
;
(<i>S</i>)-6-Oxo-1-(thiophen-3-ylmethyl)piperidine-2-carboxylic acid
;
_space_group_IT_number 19
_symmetry_cell_setting orthorhombic
_symmetry_space_group_name_Hall 'P 2ac 2ab'
_symmetry_space_group_name_H-M 'P 21 21 21'
_atom_sites_solution_hydrogens geom
_atom_sites_solution_primary direct
_atom_sites_solution_secondary difmap
_audit_creation_method SHELXL97
_cell_angle_alpha 90.00
_cell_angle_beta 90.00
_cell_angle_gamma 90.00
_cell_formula_units_Z 4
_cell_length_a 7.9560(4)
_cell_length_b 10.3710(5)
_cell_length_c 13.8612(6)
_cell_measurement_reflns_used 5924
_cell_measurement_temperature 295(2)
_cell_measurement_theta_max 27.5150
_cell_measurement_theta_min 3.5250
_cell_volume 1143.71(9)
_computing_cell_refinement '<i>CrysAlis CCD</i> (Oxford Diffraction, 2009'
_computing_data_collection '<i>CrysAlis CCD</i> (Oxford Diffraction, 2009)'
_computing_data_reduction '<i>CrysAlis RED</i> (Oxford Diffraction, 2009)'
_computing_molecular_graphics
;
<i>SHELXL97</i> (Sheldrick, 2008), <i>PLATON</i> (Spek, 2009)
and <i>WinGX</i>
(Farrugia, 2012)
;
_computing_structure_refinement '<i>SHELXS97</i> (Sheldrick, 2008)'
_computing_structure_solution '<i>SHELXS97</i> (Sheldrick, 2008)'
_diffrn_ambient_temperature 295(2)
_diffrn_detector_area_resol_mean 5.2170
_diffrn_measured_fraction_theta_full 1.000
_diffrn_measured_fraction_theta_max 1.000
_diffrn_measurement_device_type 'Oxford Xcalibur Gemini diffractometer with Ruby CCD area-detector'
_diffrn_measurement_method \w
_diffrn_radiation_monochromator graphite
_diffrn_radiation_source 'fine-focus sealed tube'
_diffrn_radiation_type MoK\a
_diffrn_radiation_wavelength 0.71073
_diffrn_reflns_av_R_equivalents 0.0276
_diffrn_reflns_av_sigmaI/netI 0.0151
_diffrn_reflns_limit_h_max 9
_diffrn_reflns_limit_h_min -9
_diffrn_reflns_limit_k_max 12
_diffrn_reflns_limit_k_min -12
_diffrn_reflns_limit_l_max 16
_diffrn_reflns_limit_l_min -16
_diffrn_reflns_number 17583
_diffrn_reflns_theta_full 25.00
_diffrn_reflns_theta_max 25.34
_diffrn_reflns_theta_min 2.45
_exptl_absorpt_coefficient_mu 0.274
_exptl_absorpt_correction_T_max 1.00000
_exptl_absorpt_correction_T_min 0.90729
_exptl_absorpt_correction_type analytical
_exptl_absorpt_process_details
;
[CrysAlis RED (Oxford Diffraction, 2009),
based on expressions derived by Clark & Reid (1995)]
;
_exptl_crystal_colour colourless
_exptl_crystal_density_diffrn 1.390
_exptl_crystal_density_method 'not measured'
_exptl_crystal_description needle
_exptl_crystal_F_000 504
_exptl_crystal_size_max 0.40
_exptl_crystal_size_mid 0.30
_exptl_crystal_size_min 0.20
_refine_diff_density_max 0.138
_refine_diff_density_min -0.183
_refine_ls_abs_structure_details 'Flack (1983), with 867 Friedel pairs'
_refine_ls_abs_structure_Flack -0.03(9)
_refine_ls_extinction_method none
_refine_ls_goodness_of_fit_ref 1.064
_refine_ls_hydrogen_treatment mixed
_refine_ls_matrix_type full
_refine_ls_number_parameters 149
_refine_ls_number_reflns 2098
_refine_ls_number_restraints 0
_refine_ls_restrained_S_all 1.064
_refine_ls_R_factor_all 0.0337
_refine_ls_R_factor_gt 0.0292
_refine_ls_shift/su_max 0.000
_refine_ls_shift/su_mean 0.000
_refine_ls_structure_factor_coef Fsqd
_refine_ls_weighting_details 'calc w = 1/[\s^2^(Fo^2^)+(0.0393P)^2^+0.1785P] where P=(Fo^2^+2Fc^2^)/3'
_refine_ls_weighting_scheme calc
_refine_ls_wR_factor_gt 0.0735
_refine_ls_wR_factor_ref 0.0770
_reflns_number_gt 1921
_reflns_number_total 2098
_reflns_threshold_expression I>2\s(I)
_cod_data_source_file cu3059sup1.cif
_cod_data_source_block 3b
_cod_database_code 2019638
_cod_database_fobs_code 2019638

loop_
_symmetry_equiv_pos_as_xyz
'x, y, z'
'-x+1/2, -y, z+1/2'
'x+1/2, -y+1/2, -z'
'-x, y+1/2, -z+1/2'

loop_
_atom_site_type_symbol
_atom_site_label
_atom_site_fract_x
_atom_site_fract_y
_atom_site_fract_z
_atom_site_U_iso_or_equiv
_atom_site_adp_type
_atom_site_calc_flag
_atom_site_refinement_flags
_atom_site_occupancy
_atom_site_symmetry_multiplicity
C C1 0.6922(2) 0.32225(17) 0.35749(12) 0.0403(4) Uani d . 1 1
H H1 0.6137 0.2585 0.3838 0.048 Uiso calc R 1 1
C C2 0.8390(3) 0.2513(2) 0.31209(15) 0.0571(6) Uani d . 1 1
H H2A 0.9016 0.2061 0.3617 0.069 Uiso calc R 1 1
H H2B 0.7973 0.1880 0.2665 0.069 Uiso calc R 1 1
C C3 0.9534(3) 0.3451(3) 0.26087(18) 0.0707(7) Uani d . 1 1
H H3A 1.0097 0.3986 0.3083 0.085 Uiso calc R 1 1
H H3B 1.0388 0.2973 0.2260 0.085 Uiso calc R 1 1
C C4 0.8591(3) 0.4302(2) 0.19122(17) 0.0614(6) Uani d . 1 1
H H4A 0.9214 0.5102 0.1845 0.074 Uiso calc R 1 1
H H4B 0.8596 0.3883 0.1287 0.074 Uiso calc R 1 1
C C5 0.6814(3) 0.46351(19) 0.21545(13) 0.0437(4) Uani d . 1 1
C C6 0.4227(2) 0.42019(19) 0.30277(12) 0.0422(4) Uani d . 1 1
H H6A 0.3710 0.3370 0.3150 0.051 Uiso calc R 1 1
H H6B 0.3732 0.4547 0.2442 0.051 Uiso calc R 1 1
C C7 0.3812(2) 0.50915(17) 0.38516(12) 0.0372(4) Uani d . 1 1
C C8 0.4385(3) 0.63819(18) 0.39409(14) 0.0481(5) Uani d . 1 1
H H8 0.5112 0.6774 0.3505 0.058 Uiso calc R 1 1
C C9 0.3753(3) 0.6981(2) 0.47339(16) 0.0551(5) Uani d . 1 1
H H9 0.4003 0.7826 0.4906 0.066 Uiso calc R 1 1
C C10 0.2762(3) 0.47663(19) 0.45799(13) 0.0491(5) Uani d . 1 1
H H10 0.2262 0.3960 0.4644 0.059 Uiso calc R 1 1
C C11 0.7557(3) 0.40650(17) 0.44019(11) 0.0425(4) Uani d . 1 1
N N1 0.60297(18) 0.40086(14) 0.28663(9) 0.0368(3) Uani d . 1 1
O O1 0.6042(2) 0.54376(16) 0.16569(9) 0.0630(4) Uani d . 1 1
O O2 0.7624(3) 0.34112(13) 0.52135(9) 0.0684(5) Uani d . 1 1
H H2 0.819(4) 0.392(3) 0.570(2) 0.095(9) Uiso d . 1 1
O O3 0.7990(2) 0.51594(13) 0.43041(10) 0.0596(4) Uani d . 1 1
S S1 0.24644(8) 0.60102(6) 0.53662(4) 0.06240(18) Uani d . 1 1

loop_
_atom_site_aniso_label
_atom_site_aniso_U_11
_atom_site_aniso_U_22
_atom_site_aniso_U_33
_atom_site_aniso_U_12
_atom_site_aniso_U_13
_atom_site_aniso_U_23
C1 0.0488(10) 0.0370(9) 0.0352(8) -0.0021(8) -0.0054(7) -0.0013(7)
C2 0.0638(14) 0.0574(13) 0.0501(11) 0.0161(11) -0.0091(10) -0.0131(10)
C3 0.0458(12) 0.105(2) 0.0609(13) 0.0127(14) 0.0025(11) -0.0090(14)
C4 0.0518(13) 0.0718(16) 0.0606(12) -0.0055(11) 0.0153(11) -0.0040(11)
C5 0.0500(11) 0.0469(10) 0.0342(9) -0.0024(9) 0.0042(8) -0.0037(8)
C6 0.0393(10) 0.0536(11) 0.0337(8) -0.0028(9) -0.0032(7) -0.0023(8)
C7 0.0354(9) 0.0421(9) 0.0340(8) 0.0031(8) -0.0039(8) 0.0025(7)
C8 0.0485(11) 0.0448(10) 0.0512(11) 0.0006(9) 0.0049(9) 0.0059(9)
C9 0.0547(12) 0.0441(10) 0.0665(13) 0.0084(9) -0.0067(11) -0.0114(10)
C10 0.0515(12) 0.0516(11) 0.0443(10) -0.0013(9) 0.0065(10) 0.0019(8)
C11 0.0489(10) 0.0412(9) 0.0375(8) 0.0048(10) -0.0060(9) -0.0054(7)
N1 0.0401(8) 0.0417(8) 0.0287(6) -0.0006(7) -0.0012(6) -0.0026(7)
O1 0.0746(11) 0.0712(9) 0.0432(7) 0.0140(8) 0.0143(8) 0.0196(7)
O2 0.1193(14) 0.0489(8) 0.0370(7) -0.0004(10) -0.0238(9) -0.0028(6)
O3 0.0762(11) 0.0443(8) 0.0584(8) -0.0113(7) -0.0163(8) -0.0069(6)
S1 0.0592(3) 0.0781(4) 0.0499(3) 0.0089(3) 0.0125(3) -0.0118(3)

loop_
_atom_type_symbol
_atom_type_description
_atom_type_scat_dispersion_real
_atom_type_scat_dispersion_imag
_atom_type_scat_source
C C 0.0033 0.0016 'International Tables Vol C Tables 4.2.6.8 and 6.1.1.4'
H H 0.0000 0.0000 'International Tables Vol C Tables 4.2.6.8 and 6.1.1.4'
N N 0.0061 0.0033 'International Tables Vol C Tables 4.2.6.8 and 6.1.1.4'
O O 0.0106 0.0060 'International Tables Vol C Tables 4.2.6.8 and 6.1.1.4'
S S 0.1246 0.1234 'International Tables Vol C Tables 4.2.6.8 and 6.1.1.4'

loop_
_geom_angle_atom_site_label_1
_geom_angle_atom_site_label_2
_geom_angle_atom_site_label_3
_geom_angle
N1 C1 C2 111.47(15)
N1 C1 C11 110.25(13)
C2 C1 C11 109.53(16)
N1 C1 H1 108.5
C2 C1 H1 108.5
C11 C1 H1 108.5
C3 C2 C1 110.31(18)
C3 C2 H2A 109.6
C1 C2 H2A 109.6
C3 C2 H2B 109.6
C1 C2 H2B 109.6
H2A C2 H2B 108.1
C4 C3 C2 112.24(18)
C4 C3 H3A 109.2
C2 C3 H3A 109.2
C4 C3 H3B 109.2
C2 C3 H3B 109.2
H3A C3 H3B 107.9
C5 C4 C3 117.53(19)
C5 C4 H4A 107.9
C3 C4 H4A 107.9
C5 C4 H4B 107.9
C3 C4 H4B 107.9
H4A C4 H4B 107.2
O1 C5 N1 120.32(18)
O1 C5 C4 119.83(19)
N1 C5 C4 119.72(19)
N1 C6 C7 114.49(14)
N1 C6 H6A 108.6
C7 C6 H6A 108.6
N1 C6 H6B 108.6
C7 C6 H6B 108.6
H6A C6 H6B 107.6
C10 C7 C8 111.62(17)
C10 C7 C6 123.29(17)
C8 C7 C6 125.01(17)
C9 C8 C7 112.51(19)
C9 C8 H8 123.7
C7 C8 H8 123.7
C8 C9 S1 111.89(15)
C8 C9 H9 124.1
S1 C9 H9 124.1
C7 C10 S1 111.96(15)
C7 C10 H10 124.0
S1 C10 H10 124.0
O3 C11 O2 125.15(17)
O3 C11 C1 123.65(15)
O2 C11 C1 111.14(15)
C5 N1 C1 122.76(15)
C5 N1 C6 120.22(15)
C1 N1 C6 116.70(14)
C11 O2 H2 109.3(16)
C9 S1 C10 92.02(10)

loop_
_geom_bond_atom_site_label_1
_geom_bond_atom_site_label_2
_geom_bond_distance
C1 N1 1.461(2)
C1 C2 1.517(3)
C1 C11 1.527(2)
C1 H1 0.9800
C2 C3 1.509(3)
C2 H2A 0.9700
C2 H2B 0.9700
C3 C4 1.508(3)
C3 H3A 0.9700
C3 H3B 0.9700
C4 C5 1.494(3)
C4 H4A 0.9700
C4 H4B 0.9700
C5 O1 1.243(2)
C5 N1 1.336(2)
C6 N1 1.466(2)
C6 C7 1.505(2)
C6 H6A 0.9700
C6 H6B 0.9700
C7 C10 1.353(3)
C7 C8 1.419(3)
C8 C9 1.359(3)
C8 H8 0.9300
C9 S1 1.683(2)
C9 H9 0.9300
C10 S1 1.705(2)
C10 H10 0.9300
C11 O3 1.194(2)
C11 O2 1.315(2)
O2 H2 0.96(3)

loop_
_geom_hbond_atom_site_label_D
_geom_hbond_atom_site_label_H
_geom_hbond_atom_site_label_A
_geom_hbond_site_symmetry_A
_geom_hbond_distance_DH
_geom_hbond_distance_HA
_geom_hbond_distance_DA
_geom_hbond_angle_DHA
O2 H2 O1 2_665 0.96(3) 1.61(3) 2.560(2) 168(3)
C9 H9 O3 3_466 0.93 2.49 3.308(2) 146.5
C10 H10 O2 3_456 0.93 2.48 3.310(2) 148.0

loop_
_geom_torsion_atom_site_label_1
_geom_torsion_atom_site_label_2
_geom_torsion_atom_site_label_3
_geom_torsion_atom_site_label_4
_geom_torsion
N1 C1 C2 C3 54.3(2)
C11 C1 C2 C3 -68.0(2)
C1 C2 C3 C4 -52.1(2)
C2 C3 C4 C5 31.1(3)
C3 C4 C5 O1 172.6(2)
C3 C4 C5 N1 -11.6(3)
N1 C6 C7 C10 -126.88(19)
N1 C6 C7 C8 56.6(2)
C10 C7 C8 C9 0.2(2)
C6 C7 C8 C9 177.09(17)
C7 C8 C9 S1 -0.5(2)
C8 C7 C10 S1 0.1(2)
C6 C7 C10 S1 -176.79(13)
N1 C1 C11 O3 -32.5(3)
C2 C1 C11 O3 90.5(2)
N1 C1 C11 O2 150.07(17)
C2 C1 C11 O2 -86.9(2)
O1 C5 N1 C1 -169.47(17)
C4 C5 N1 C1 14.8(3)
O1 C5 N1 C6 3.9(3)
C4 C5 N1 C6 -171.89(17)
C2 C1 N1 C5 -36.6(2)
C11 C1 N1 C5 85.2(2)
C2 C1 N1 C6 149.83(16)
C11 C1 N1 C6 -88.31(18)
C7 C6 N1 C5 -101.45(18)
C7 C6 N1 C1 72.3(2)
C8 C9 S1 C10 0.48(17)
C7 C10 S1 C9 -0.35(16)
